data_4334682
loop_
_publ_author_name
'Christian Hering'
'Axel Schulz'
'Alexander Villinger'

_publ_contact_author_address
;
Universit\"at Rostock
Institut f\"ur Chemie
Abteilung f\"ur Anorganische Chemie
Albert-Einstein-Strasse 3a 
18059 Rostock
Bundesrepublik Deutschland
;
_publ_contact_author_email
;
axel.schulz@uni-rostock.de'
;
_publ_contact_author_fax '+49 (0)381/498-6382'
_publ_contact_author_name 'Axel Schulz'
_publ_contact_author_phone '+49 (0)381/498-6400'
_publ_section_title
;
 On the Synthesis and Reactivity of Highly Labile Pseudohalogen
 Phosphenium Ions
;
_journal_name_full 'Inorganic Chemistry'
_journal_page_first 5214
_journal_page_last 5225
_journal_paper_doi 10.1021/ic4001285
_journal_volume 52
_journal_year 2013
_chemical_formula_moiety 'C12 H28 Cl N P Si2 +, Cl4 Ga -'
_chemical_formula_sum 'C12 H28 Cl5 Ga N P Si2'
_chemical_formula_weight 520.47
_chemical_name_systematic
;
 ?
;
_space_group_IT_number 14
_symmetry_cell_setting monoclinic
_symmetry_Int_Tables_number 14
_symmetry_space_group_name_Hall '-P 2ybc'
_symmetry_space_group_name_H-M 'P 1 21/c 1'
_atom_sites_solution_hydrogens geom
_atom_sites_solution_primary direct
_atom_sites_solution_secondary difmap
_audit_author_name 'Villinger, A.'
_audit_creation_method SHELXL-97
_cell_angle_alpha 90.00
_cell_angle_beta 114.6800(10)
_cell_angle_gamma 90.00
_cell_formula_units_Z 4
_cell_length_a 15.8188(2)
_cell_length_b 10.89890(10)
_cell_length_c 14.8901(2)
_cell_measurement_reflns_used 9911
_cell_measurement_temperature 173(2)
_cell_measurement_theta_max 64.744
_cell_measurement_theta_min 4.799
_cell_volume 2332.66(5)
_computing_cell_refinement 'Bruker Apex V7.51A'
_computing_data_collection 'Bruker Apex V7.51A'
_computing_data_reduction 'Bruker SAINT'
_computing_molecular_graphics 'ORTEP-3v2.01 (Farrugia, 1997)'
_computing_publication_material SHELXL-97
_computing_structure_refinement 'SHELXL-97 (Sheldrick, 1997)'
_computing_structure_solution 'SHELXS-97 (Sheldrick, 1997)'
_diffrn_ambient_temperature 173(2)
_diffrn_measured_fraction_theta_full 0.998
_diffrn_measured_fraction_theta_max 0.998
_diffrn_measurement_device_type 'Bruker-Nonius Apex X8-CCD-diffractometer'
_diffrn_measurement_method 'phi and omega scans'
_diffrn_radiation_monochromator graphite
_diffrn_radiation_source 'sealed tube'
_diffrn_radiation_type MoK\a
_diffrn_radiation_wavelength 0.71073
_diffrn_reflns_av_R_equivalents 0.0216
_diffrn_reflns_av_sigmaI/netI 0.0206
_diffrn_reflns_limit_h_max 23
_diffrn_reflns_limit_h_min -23
_diffrn_reflns_limit_k_max 16
_diffrn_reflns_limit_k_min -16
_diffrn_reflns_limit_l_max 19
_diffrn_reflns_limit_l_min -22
_diffrn_reflns_number 35008
_diffrn_reflns_theta_full 32.50
_diffrn_reflns_theta_max 32.50
_diffrn_reflns_theta_min 2.74
_exptl_absorpt_coefficient_mu 1.920
_exptl_absorpt_correction_T_max 0.6886
_exptl_absorpt_correction_T_min 0.5449
_exptl_absorpt_correction_type multi-scan
_exptl_absorpt_process_details '(SADABS; Sheldrick, 2004)'
_exptl_crystal_colour colourless
_exptl_crystal_density_diffrn 1.482
_exptl_crystal_description block
_exptl_crystal_F_000 1064
_exptl_crystal_size_max 0.36
_exptl_crystal_size_mid 0.26
_exptl_crystal_size_min 0.21
_refine_diff_density_max 0.697
_refine_diff_density_min -0.481
_refine_diff_density_rms 0.056
_refine_ls_extinction_method none
_refine_ls_goodness_of_fit_ref 1.020
_refine_ls_hydrogen_treatment constr
_refine_ls_matrix_type full
_refine_ls_number_parameters 207
_refine_ls_number_reflns 8422
_refine_ls_number_restraints 0
_refine_ls_restrained_S_all 1.020
_refine_ls_R_factor_all 0.0350
_refine_ls_R_factor_gt 0.0245
_refine_ls_shift/su_max 0.001
_refine_ls_shift/su_mean 0.000
_refine_ls_structure_factor_coef Fsqd
_refine_ls_weighting_details 'calc w=1/[\s^2^(Fo^2^)+(0.0287P)^2^+0.6173P] where P=(Fo^2^+2Fc^2^)/3'
_refine_ls_weighting_scheme calc
_refine_ls_wR_factor_gt 0.0580
_refine_ls_wR_factor_ref 0.0619
_reflns_number_gt 6991
_reflns_number_total 8422
_reflns_threshold_expression >2\s(I)
_cod_data_source_file ic4001285_si_002_09.cif
_cod_data_source_block is_ch119_npcl_dmb_gacl4
_cod_original_sg_symbol_H-M 'P 21/c'
_cod_database_code 4334682

loop_
_symmetry_equiv_pos_as_xyz
'x, y, z'
'-x, y+1/2, -z+1/2'
'-x, -y, -z'
'x, -y-1/2, z-1/2'

loop_
_atom_site_label
_atom_site_type_symbol
_atom_site_fract_x
_atom_site_fract_y
_atom_site_fract_z
_atom_site_U_iso_or_equiv
_atom_site_adp_type
_atom_site_occupancy
_atom_site_symmetry_multiplicity
_atom_site_calc_flag
_atom_site_refinement_flags
P1 P 0.704848(18) 0.79321(3) 0.52136(2) 0.01824(5) Uani 1 1 d .
Cl1 Cl 0.63207(2) 0.84065(3) 0.37945(2) 0.03228(7) Uani 1 1 d .
N1 N 0.80111(6) 0.72887(9) 0.53540(7) 0.01951(17) Uani 1 1 d .
Si1 Si 0.91403(2) 0.80388(3) 0.59703(2) 0.02219(6) Uani 1 1 d .
Si2 Si 0.79691(2) 0.57756(3) 0.48139(2) 0.02228(6) Uani 1 1 d .
C1 C 0.96054(9) 0.75721(14) 0.72839(9) 0.0349(3) Uani 1 1 d .
H1A H 0.9179 0.7841 0.7569 0.052 Uiso 1 1 calc R
H1B H 1.0216 0.7951 0.7647 0.052 Uiso 1 1 calc R
H1C H 0.9667 0.6677 0.7331 0.052 Uiso 1 1 calc R
C2 C 0.90551(10) 0.97281(13) 0.58343(13) 0.0405(3) Uani 1 1 d .
H2A H 0.8605 0.9939 0.5165 0.061 Uiso 1 1 calc R
H2B H 0.9666 1.0066 0.5949 0.061 Uiso 1 1 calc R
H2C H 0.8849 1.0074 0.6317 0.061 Uiso 1 1 calc R
C3 C 0.99157(9) 0.75574(15) 0.53821(11) 0.0374(3) Uani 1 1 d .
H3A H 0.9970 0.6661 0.5403 0.056 Uiso 1 1 calc R
H3B H 1.0533 0.7922 0.5740 0.056 Uiso 1 1 calc R
H3C H 0.9654 0.7835 0.4693 0.056 Uiso 1 1 calc R
C4 C 0.88645(10) 0.47975(13) 0.57453(10) 0.0323(3) Uani 1 1 d .
H4A H 0.9484 0.5124 0.5883 0.049 Uiso 1 1 calc R
H4B H 0.8814 0.3959 0.5490 0.049 Uiso 1 1 calc R
H4C H 0.8770 0.4792 0.6355 0.049 Uiso 1 1 calc R
C5 C 0.81444(11) 0.59476(14) 0.36619(10) 0.0361(3) Uani 1 1 d .
H5A H 0.7674 0.6508 0.3210 0.054 Uiso 1 1 calc R
H5B H 0.8085 0.5145 0.3345 0.054 Uiso 1 1 calc R
H5C H 0.8766 0.6282 0.3823 0.054 Uiso 1 1 calc R
C6 C 0.68157(9) 0.50476(12) 0.44625(12) 0.0358(3) Uani 1 1 d .
H6A H 0.6713 0.4894 0.5058 0.054 Uiso 1 1 calc R
H6B H 0.6795 0.4268 0.4125 0.054 Uiso 1 1 calc R
H6C H 0.6329 0.5595 0.4018 0.054 Uiso 1 1 calc R
C7 C 0.62508(8) 0.70868(11) 0.55549(9) 0.0248(2) Uani 1 1 d .
H7A H 0.5777 0.6660 0.4977 0.030 Uiso 1 1 calc R
H7B H 0.6582 0.6478 0.6077 0.030 Uiso 1 1 calc R
C8 C 0.58145(8) 0.80791(12) 0.59324(9) 0.0254(2) Uani 1 1 d .
C9 C 0.62244(8) 0.91763(12) 0.61063(9) 0.0252(2) Uani 1 1 d .
C10 C 0.70955(8) 0.92954(11) 0.59179(9) 0.0241(2) Uani 1 1 d .
H10A H 0.7664 0.9310 0.6545 0.029 Uiso 1 1 calc R
H10B H 0.7075 1.0046 0.5535 0.029 Uiso 1 1 calc R
C11 C 0.49591(10) 0.77146(15) 0.60692(12) 0.0385(3) Uani 1 1 d .
H11A H 0.4775 0.8387 0.6387 0.058 Uiso 1 1 calc R
H11B H 0.5092 0.6980 0.6486 0.058 Uiso 1 1 calc R
H11C H 0.4452 0.7539 0.5424 0.058 Uiso 1 1 calc R
C12 C 0.59239(10) 1.02879(14) 0.64841(12) 0.0378(3) Uani 1 1 d .
H12A H 0.5392 1.0080 0.6630 0.057 Uiso 1 1 calc R
H12B H 0.5744 1.0936 0.5982 0.057 Uiso 1 1 calc R
H12C H 0.6439 1.0577 0.7088 0.057 Uiso 1 1 calc R
Ga1 Ga 0.274627(9) 0.620234(13) 0.238951(11) 0.02692(4) Uani 1 1 d .
Cl2 Cl 0.41949(3) 0.57850(4) 0.33070(3) 0.04913(10) Uani 1 1 d .
Cl3 Cl 0.26108(3) 0.68890(4) 0.09703(3) 0.04363(9) Uani 1 1 d .
Cl4 Cl 0.22225(3) 0.75317(4) 0.31121(4) 0.06028(13) Uani 1 1 d .
Cl5 Cl 0.19311(2) 0.45236(3) 0.21567(3) 0.03519(7) Uani 1 1 d .

loop_
_atom_site_aniso_label
_atom_site_aniso_U_11
_atom_site_aniso_U_22
_atom_site_aniso_U_33
_atom_site_aniso_U_23
_atom_site_aniso_U_13
_atom_site_aniso_U_12
P1 0.01383(11) 0.02117(13) 0.01874(12) 0.00007(10) 0.00585(9) 0.00038(9)
Cl1 0.02524(14) 0.04621(18) 0.02123(13) 0.00628(12) 0.00559(10) 0.00935(12)
N1 0.0139(4) 0.0212(4) 0.0223(4) -0.0014(3) 0.0063(3) -0.0002(3)
Si1 0.01494(13) 0.02695(15) 0.02400(15) -0.00207(12) 0.00745(11) -0.00257(11)
Si2 0.02008(14) 0.02219(14) 0.02499(15) -0.00212(12) 0.00982(12) 0.00116(11)
C1 0.0254(6) 0.0489(8) 0.0248(6) -0.0022(6) 0.0049(5) -0.0054(6)
C2 0.0290(7) 0.0303(7) 0.0602(9) -0.0017(6) 0.0167(6) -0.0086(5)
C3 0.0245(6) 0.0523(9) 0.0420(7) -0.0092(6) 0.0204(6) -0.0088(6)
C4 0.0331(7) 0.0300(6) 0.0366(7) 0.0043(5) 0.0171(5) 0.0105(5)
C5 0.0411(8) 0.0422(8) 0.0264(6) -0.0073(5) 0.0154(6) -0.0032(6)
C6 0.0282(6) 0.0257(6) 0.0537(8) -0.0129(6) 0.0174(6) -0.0059(5)
C7 0.0207(5) 0.0254(5) 0.0311(6) -0.0004(4) 0.0136(4) -0.0021(4)
C8 0.0179(5) 0.0345(6) 0.0247(5) 0.0011(5) 0.0100(4) 0.0024(4)
C9 0.0190(5) 0.0314(6) 0.0246(5) -0.0005(4) 0.0084(4) 0.0059(4)
C10 0.0214(5) 0.0233(5) 0.0277(5) -0.0029(4) 0.0103(4) 0.0004(4)
C11 0.0271(6) 0.0502(8) 0.0467(8) -0.0019(7) 0.0236(6) -0.0023(6)
C12 0.0318(7) 0.0366(7) 0.0479(8) -0.0062(6) 0.0193(6) 0.0089(6)
Ga1 0.02090(7) 0.02496(7) 0.03452(8) -0.00012(5) 0.01118(5) -0.00440(5)
Cl2 0.02421(16) 0.0567(2) 0.0517(2) 0.00604(18) 0.00127(14) -0.00308(15)
Cl3 0.04129(19) 0.04222(19) 0.0460(2) 0.01554(15) 0.01683(16) -0.00727(15)
Cl4 0.0575(3) 0.0443(2) 0.0976(4) -0.0299(2) 0.0508(3) -0.01422(19)
Cl5 0.03643(17) 0.03075(15) 0.04077(17) -0.00175(13) 0.01845(14) -0.01293(12)

loop_
_atom_type_symbol
_atom_type_description
_atom_type_scat_dispersion_real
_atom_type_scat_dispersion_imag
_atom_type_scat_source
C C 0.0033 0.0016 'International Tables Vol C Tables 4.2.6.8 and 6.1.1.4'
H H 0.0000 0.0000 'International Tables Vol C Tables 4.2.6.8 and 6.1.1.4'
N N 0.0061 0.0033 'International Tables Vol C Tables 4.2.6.8 and 6.1.1.4'
Si Si 0.0817 0.0704 'International Tables Vol C Tables 4.2.6.8 and 6.1.1.4'
P P 0.1023 0.0942 'International Tables Vol C Tables 4.2.6.8 and 6.1.1.4'
Cl Cl 0.1484 0.1585 'International Tables Vol C Tables 4.2.6.8 and 6.1.1.4'
Ga Ga 0.2307 1.6083 'International Tables Vol C Tables 4.2.6.8 and 6.1.1.4'

loop_
_geom_angle_atom_site_label_1
_geom_angle_atom_site_label_2
_geom_angle_atom_site_label_3
_geom_angle
N1 P1 C7 118.54(5)
N1 P1 C10 118.48(5)
C7 P1 C10 96.96(5)
N1 P1 Cl1 110.17(4)
C7 P1 Cl1 105.53(4)
C10 P1 Cl1 105.45(4)
P1 N1 Si2 118.59(5)
P1 N1 Si1 122.99(6)
Si2 N1 Si1 118.33(5)
N1 Si1 C1 106.38(5)
N1 Si1 C2 112.28(6)
C1 Si1 C2 111.57(7)
N1 Si1 C3 109.69(6)
C1 Si1 C3 111.82(7)
C2 Si1 C3 105.18(7)
N1 Si2 C4 108.35(6)
N1 Si2 C6 111.22(5)
C4 Si2 C6 108.67(7)
N1 Si2 C5 108.90(6)
C4 Si2 C5 112.79(7)
C6 Si2 C5 106.94(7)
Si1 C1 H1A 109.5
Si1 C1 H1B 109.5
H1A C1 H1B 109.5
Si1 C1 H1C 109.5
H1A C1 H1C 109.5
H1B C1 H1C 109.5
Si1 C2 H2A 109.5
Si1 C2 H2B 109.5
H2A C2 H2B 109.5
Si1 C2 H2C 109.5
H2A C2 H2C 109.5
H2B C2 H2C 109.5
Si1 C3 H3A 109.5
Si1 C3 H3B 109.5
H3A C3 H3B 109.5
Si1 C3 H3C 109.5
H3A C3 H3C 109.5
H3B C3 H3C 109.5
Si2 C4 H4A 109.5
Si2 C4 H4B 109.5
H4A C4 H4B 109.5
Si2 C4 H4C 109.5
H4A C4 H4C 109.5
H4B C4 H4C 109.5
Si2 C5 H5A 109.5
Si2 C5 H5B 109.5
H5A C5 H5B 109.5
Si2 C5 H5C 109.5
H5A C5 H5C 109.5
H5B C5 H5C 109.5
Si2 C6 H6A 109.5
Si2 C6 H6B 109.5
H6A C6 H6B 109.5
Si2 C6 H6C 109.5
H6A C6 H6C 109.5
H6B C6 H6C 109.5
C8 C7 P1 102.81(8)
C8 C7 H7A 111.2
P1 C7 H7A 111.2
C8 C7 H7B 111.2
P1 C7 H7B 111.2
H7A C7 H7B 109.1
C9 C8 C11 127.08(12)
C9 C8 C7 116.96(10)
C11 C8 C7 115.96(11)
C8 C9 C12 126.51(11)
C8 C9 C10 116.42(10)
C12 C9 C10 117.06(11)
C9 C10 P1 102.49(8)
C9 C10 H10A 111.3
P1 C10 H10A 111.3
C9 C10 H10B 111.3
P1 C10 H10B 111.3
H10A C10 H10B 109.2
C8 C11 H11A 109.5
C8 C11 H11B 109.5
H11A C11 H11B 109.5
C8 C11 H11C 109.5
H11A C11 H11C 109.5
H11B C11 H11C 109.5
C9 C12 H12A 109.5
C9 C12 H12B 109.5
H12A C12 H12B 109.5
C9 C12 H12C 109.5
H12A C12 H12C 109.5
H12B C12 H12C 109.5
Cl4 Ga1 Cl3 110.55(2)
Cl4 Ga1 Cl2 110.49(2)
Cl3 Ga1 Cl2 109.559(17)
Cl4 Ga1 Cl5 108.470(16)
Cl3 Ga1 Cl5 108.885(15)
Cl2 Ga1 Cl5 108.845(16)

loop_
_geom_bond_atom_site_label_1
_geom_bond_atom_site_label_2
_geom_bond_distance
P1 N1 1.6089(9)
P1 C7 1.7986(12)
P1 C10 1.8021(12)
P1 Cl1 2.0065(4)
N1 Si2 1.8238(10)
N1 Si1 1.8254(9)
Si1 C1 1.8503(13)
Si1 C2 1.8511(15)
Si1 C3 1.8557(13)
Si2 C4 1.8508(13)
Si2 C6 1.8534(13)
Si2 C5 1.8578(14)
C1 H1A 0.9800
C1 H1B 0.9800
C1 H1C 0.9800
C2 H2A 0.9800
C2 H2B 0.9800
C2 H2C 0.9800
C3 H3A 0.9800
C3 H3B 0.9800
C3 H3C 0.9800
C4 H4A 0.9800
C4 H4B 0.9800
C4 H4C 0.9800
C5 H5A 0.9800
C5 H5B 0.9800
C5 H5C 0.9800
C6 H6A 0.9800
C6 H6B 0.9800
C6 H6C 0.9800
C7 C8 1.5118(17)
C7 H7A 0.9900
C7 H7B 0.9900
C8 C9 1.3332(18)
C8 C11 1.5035(17)
C9 C12 1.4945(17)
C9 C10 1.5222(16)
C10 H10A 0.9900
C10 H10B 0.9900
C11 H11A 0.9800
C11 H11B 0.9800
C11 H11C 0.9800
C12 H12A 0.9800
C12 H12B 0.9800
C12 H12C 0.9800
Ga1 Cl4 2.1651(4)
Ga1 Cl3 2.1664(4)
Ga1 Cl2 2.1703(4)
Ga1 Cl5 2.1811(3)

loop_
_geom_torsion_atom_site_label_1
_geom_torsion_atom_site_label_2
_geom_torsion_atom_site_label_3
_geom_torsion_atom_site_label_4
_geom_torsion
C7 P1 N1 Si2 52.66(8)
C10 P1 N1 Si2 169.53(6)
Cl1 P1 N1 Si2 -68.98(6)
C7 P1 N1 Si1 -130.84(7)
C10 P1 N1 Si1 -13.97(9)
Cl1 P1 N1 Si1 107.52(6)
P1 N1 Si1 C1 92.89(8)
Si2 N1 Si1 C1 -90.60(7)
P1 N1 Si1 C2 -29.43(9)
Si2 N1 Si1 C2 147.08(7)
P1 N1 Si1 C3 -146.00(8)
Si2 N1 Si1 C3 30.51(8)
P1 N1 Si2 C4 -134.53(7)
Si1 N1 Si2 C4 48.81(8)
P1 N1 Si2 C6 -15.14(9)
Si1 N1 Si2 C6 168.19(7)
P1 N1 Si2 C5 102.45(7)
Si1 N1 Si2 C5 -74.21(8)
N1 P1 C7 C8 146.19(7)
C10 P1 C7 C8 18.36(9)
Cl1 P1 C7 C8 -89.85(8)
P1 C7 C8 C9 -13.03(13)
P1 C7 C8 C11 166.89(10)
C11 C8 C9 C12 0.4(2)
C7 C8 C9 C12 -179.66(12)
C11 C8 C9 C10 179.22(12)
C7 C8 C9 C10 -0.88(16)
C8 C9 C10 P1 14.25(13)
C12 C9 C10 P1 -166.85(10)
N1 P1 C10 C9 -146.57(7)
C7 P1 C10 C9 -18.71(9)
Cl1 P1 C10 C9 89.57(7)
